data_1535875
loop_
_publ_author_name
'Iskhakova, L.D.'
'Trunov, V.K.'
'Ovanisyan, S.M.'

_publ_section_title
;
 Crystal structure of K Pr (Se O4)2
;
_journal_name_full Kristallografiya
_journal_page_first 1083
_journal_page_last 1088
_journal_volume 35
_journal_year 1990
_chemical_formula_sum 'K O8 Pr Se2'
_chemical_name_systematic 'K Pr (Se O4)2'
_space_group_IT_number 14
_symmetry_space_group_name_Hall '-P 2ybc'
_symmetry_space_group_name_H-M 'P 1 21/c 1'
_cell_angle_alpha 90
_cell_angle_beta 91.33
_cell_angle_gamma 90
_cell_formula_units_Z 4
_cell_length_a 8.823
_cell_length_b 7.371
_cell_length_c 11.139
_cell_volume 724.222
_citation_journal_id_ASTM KRISAJ
_cod_data_source_file Iskhakova_KRISAJ_1990_1025.cif
_cod_data_source_block K1O8Pr1Se2
_cod_original_cell_volume 724.2222
_cod_original_formula_sum 'K1 O8 Pr1 Se2'
_cod_database_code 1535875

loop_
_symmetry_equiv_pos_as_xyz
x,y,z
-x,y+1/2,-z+1/2
-x,-y,-z
x,-y-1/2,z-1/2

loop_
_atom_site_label
_atom_site_type_symbol
_atom_site_fract_x
_atom_site_fract_y
_atom_site_fract_z
_atom_site_occupancy
_atom_site_U_iso_or_equiv
K1 K+1 0.4349 0.355 0.1582 1 0.0
O3 O-2 0.1365 0.3414 0.3075 1 0.0
Se2 Se+6 0.72039 0.3413 0.41097 1 0.0
O7 O-2 0.6971 0.2577 0.0426 1 0.0
O8 O-2 0.4107 -0.0197 0.1336 1 0.0
O1 O-2 0.1192 0.3307 0.0262 1 0.0
Pr1 Pr+3 -0.05688 0.16666 0.1519 1 0.0
O4 O-2 0.1028 -0.0008 0.3132 1 0.0
O5 O-2 0.1196 0.9517 0.0564 1 0.0
Se1 Se+6 0.189 0.1637 0.39178 1 0.0
O6 O-2 0.7533 0.1847 0.3098 1 0.0
O2 O-2 0.3708 0.1484 0.3962 1 0.0
